data_7220677
loop_
_publ_author_name
'Fan, Liming'
'Fan, Weiliu'
'Li, Bin'
'Liu, Xinzheng'
'Zhao, Xian'
'Zhang, Xiutang'

_publ_section_title
;
 Structural diversity of five coordination polymers based on
 2,6-bis(3,5-dicarboxyphenyl)pyridine ligand: solvothermal syntheses,
 structural characterizations, and magnetic properties
;
_journal_issue 25
_journal_name_full CrystEngComm
_journal_page_first 4669
_journal_paper_doi 10.1039/C5CE00522A
_journal_volume 17
_journal_year 2015
_chemical_formula_moiety '0.25(C360 H256 Co12 N72 O72), 6(H2O)'
_chemical_formula_sum 'C90 H76 Co3 N18 O24'
_chemical_formula_weight 1970.47
_chemical_name_systematic
;
 ?
;
_space_group_crystal_system monoclinic
_space_group_IT_number 15
_space_group_name_Hall '-C 2yc'
_space_group_name_H-M_alt 'C 1 2/c 1'
_symmetry_space_group_name_Hall '-C 2yc'
_symmetry_space_group_name_H-M 'C 1 2/c 1'
_atom_sites_solution_hydrogens mixed
_audit_creation_date 2015-04-12
_audit_creation_method
;
Olex2 1.2
(compiled 2015.01.26 svn.r3150 for OlexSys, GUI svn.r4998)
;
_audit_update_record
;
2015-05-12 deposited with the CCDC.
2015-05-15 downloaded from the CCDC.
;
_cell_angle_alpha 90
_cell_angle_beta 100.3370(10)
_cell_angle_gamma 90
_cell_formula_units_Z 4
_cell_length_a 24.5299(12)
_cell_length_b 12.3443(6)
_cell_length_c 31.5597(15)
_cell_measurement_reflns_used 7386
_cell_measurement_temperature 296(2)
_cell_measurement_theta_max 27.99
_cell_measurement_theta_min 2.18
_cell_volume 9401.3(8)
_computing_cell_refinement 'Bruker SMART'
_computing_data_collection 'Bruker SMART'
_computing_data_reduction 'Bruker SAINT'
_computing_molecular_graphics 'Olex2 (Dolomanov et al., 2009)'
_computing_publication_material 'Olex2 (Dolomanov et al., 2009)'
_computing_structure_refinement 'ShelXL (Sheldrick, 2008)'
_computing_structure_solution 'Bruker SHELXTL'
_diffrn_ambient_temperature 296.15
_diffrn_measured_fraction_theta_full 0.974
_diffrn_measured_fraction_theta_max 1.000
_diffrn_measurement_device_type 'CCD area detector'
_diffrn_measurement_method 'phi and omega scans'
_diffrn_radiation_monochromator graphite
_diffrn_radiation_type MoK\a
_diffrn_radiation_wavelength 0.71073
_diffrn_reflns_av_R_equivalents 0.0303
_diffrn_reflns_av_unetI/netI 0.0367
_diffrn_reflns_laue_measured_fraction_full 0.974
_diffrn_reflns_laue_measured_fraction_max 1.000
_diffrn_reflns_limit_h_max 28
_diffrn_reflns_limit_h_min -29
_diffrn_reflns_limit_k_max 11
_diffrn_reflns_limit_k_min -14
_diffrn_reflns_limit_l_max 31
_diffrn_reflns_limit_l_min -37
_diffrn_reflns_number 23522
_diffrn_reflns_point_group_measured_fraction_full 0.974
_diffrn_reflns_point_group_measured_fraction_max 1.000
_diffrn_reflns_theta_full 25.242
_diffrn_reflns_theta_max 24.999
_diffrn_reflns_theta_min 1.312
_exptl_absorpt_coefficient_mu 0.606
_exptl_absorpt_correction_T_max 0.7457
_exptl_absorpt_correction_T_min 0.6696
_exptl_absorpt_correction_type none
_exptl_absorpt_process_details
;
SADABS-2008/1 (Bruker,2008) was used for absorption correction.
wR2(int) was 0.0552 before and 0.0417 after correction.
The Ratio of minimum to maximum transmission is 0.8979.
The \l/2 correction factor is 0.0015.
;
_exptl_crystal_colour red
_exptl_crystal_density_diffrn 1.384
_exptl_crystal_density_meas 0
_exptl_crystal_description none
_exptl_crystal_F_000 4012
_exptl_crystal_size_max 0.5
_exptl_crystal_size_mid 0.45
_exptl_crystal_size_min 0.18
_refine_diff_density_max 1.221
_refine_diff_density_min -0.950
_refine_diff_density_rms 0.132
_refine_ls_extinction_method none
_refine_ls_goodness_of_fit_ref 1.107
_refine_ls_hydrogen_treatment mixed
_refine_ls_matrix_type full
_refine_ls_number_parameters 629
_refine_ls_number_reflns 8291
_refine_ls_number_restraints 0
_refine_ls_restrained_S_all 1.107
_refine_ls_R_factor_all 0.0682
_refine_ls_R_factor_gt 0.0549
_refine_ls_shift/su_max 0.000
_refine_ls_shift/su_mean 0.000
_refine_ls_structure_factor_coef Fsqd
_refine_ls_weighting_details 'w=1/[\s^2^(Fo^2^)+(0.1074P)^2^+17.2643P] where P=(Fo^2^+2Fc^2^)/3'
_refine_ls_weighting_scheme calc
_refine_ls_wR_factor_gt 0.1671
_refine_ls_wR_factor_ref 0.1804
_reflns_Friedel_coverage 0.000
_reflns_number_gt 6735
_reflns_number_total 8291
_reflns_threshold_expression 'I > 2\s(I)'
_cod_data_source_file c5ce00522a2.cif
_cod_data_source_block z
_cod_depositor_comments 'Adding full bibliography for 7220675--7220679.cif.'
_cod_database_code 7220677
_shelxl_version_number 2013-4
_shelx_space_group_comment
;
The symmetry employed for this shelxl refinement is uniquely defined
by the following loop, which should always be used as a source of
symmetry information in preference to the above space-group names.
They are only intended as comments.
;
_shelx_estimated_absorpt_t_max 0.899
_shelx_estimated_absorpt_t_min 0.752
_olex2_refinement_description
;
1. Fixed Uiso
 At 1.2 times of:
  All C(H) groups, All O(H) groups, All O(H,H) groups
2. Others
 Fixed Sof: O3W(0.5) O3WA(0.5) O4W(0.4) O4WA(0.4) O4WB(0.2)
3.a Aromatic/amide H refined with riding coordinates:
 C2(H2), C3(H3), C4(H4), C7(H7), C9(H9), C11(H11), C15(H15), C18(H18),
 C20(H20), C22(H22), C23(H23), C24(H24), C26(H26), C27(H27), C28(H28), C29(H29),
  C30(H30), C32(H32), C33(H33), C34(H34), C35(H35), C36(H36), C38(H38),
 C39(H39), C40(H40), C41(H41), C42(H42), C44(H44), C45(H45)
3.b Idealised tetrahedral OH refined as rotating group:
 O7(H7A)
;
_olex2_submission_special_instructions 'No special instructions were received'

loop_
_space_group_symop_operation_xyz
'x, y, z'
'-x, y, -z+1/2'
'x+1/2, y+1/2, z'
'-x+1/2, y+1/2, -z+1/2'
'-x, -y, -z'
'x, -y, z-1/2'
'-x+1/2, -y+1/2, -z'
'x+1/2, -y+1/2, z-1/2'

loop_
_atom_site_label
_atom_site_type_symbol
_atom_site_fract_x
_atom_site_fract_y
_atom_site_fract_z
_atom_site_U_iso_or_equiv
_atom_site_adp_type
_atom_site_occupancy
_atom_site_site_symmetry_order
_atom_site_calc_flag
_atom_site_refinement_flags_posn
_atom_site_refinement_flags_adp
_atom_site_refinement_flags_occupancy
C1 C 0.23915(16) 0.7838(3) 0.41013(11) 0.0315(8) Uani 1 1 d . . .
C2 C 0.19380(17) 0.8519(4) 0.40631(13) 0.0429(10) Uani 1 1 d . . .
H2 H 0.1656 0.8484 0.3824 0.051 Uiso 1 1 calc R . .
C3 C 0.1914(2) 0.9259(4) 0.43915(15) 0.0573(13) Uani 1 1 d . . .
H3 H 0.1613 0.9725 0.4375 0.069 Uiso 1 1 calc R . .
C4 C 0.23356(19) 0.9299(4) 0.47394(14) 0.0524(12) Uani 1 1 d . . .
H4 H 0.2324 0.9793 0.4960 0.063 Uiso 1 1 calc R . .
C5 C 0.27819(16) 0.8594(3) 0.47603(12) 0.0357(9) Uani 1 1 d . . .
C6 C 0.32588(16) 0.8573(3) 0.51232(12) 0.0343(9) Uani 1 1 d . . .
C7 C 0.33109(17) 0.9293(3) 0.54691(13) 0.0412(10) Uani 1 1 d . . .
H7 H 0.3042 0.9821 0.5474 0.049 Uiso 1 1 calc R . .
C8 C 0.3757(2) 0.9230(4) 0.58046(14) 0.0496(12) Uani 1 1 d . . .
C9 C 0.41656(18) 0.8447(3) 0.58001(14) 0.0453(11) Uani 1 1 d . . .
H9 H 0.4461 0.8395 0.6030 0.054 Uiso 1 1 calc R . .
C10 C 0.41319(16) 0.7749(3) 0.54547(12) 0.0343(9) Uani 1 1 d . . .
C11 C 0.36777(16) 0.7805(3) 0.51234(12) 0.0350(9) Uani 1 1 d . . .
H11 H 0.3651 0.7319 0.4895 0.042 Uiso 1 1 calc R . .
C12 C 0.45781(15) 0.6914(3) 0.54443(12) 0.0332(8) Uani 1 1 d . . .
C13 C 0.3774(3) 0.9987(5) 0.61722(17) 0.077(2) Uani 1 1 d . . .
C14 C 0.24555(15) 0.7024(3) 0.37684(11) 0.0303(8) Uani 1 1 d . . .
C15 C 0.22007(16) 0.7165(3) 0.33402(12) 0.0337(9) Uani 1 1 d . . .
H15 H 0.1990 0.7784 0.3262 0.040 Uiso 1 1 calc R . .
C16 C 0.22547(15) 0.6404(3) 0.30290(11) 0.0316(8) Uani 1 1 d . . .
C17 C 0.20010(15) 0.6618(3) 0.25699(11) 0.0329(9) Uani 1 1 d . . .
C18 C 0.25799(15) 0.5481(3) 0.31428(11) 0.0303(8) Uani 1 1 d . . .
H18 H 0.2614 0.4963 0.2935 0.036 Uiso 1 1 calc R . .
C19 C 0.28511(14) 0.5336(3) 0.35651(11) 0.0268(7) Uani 1 1 d . . .
C20 C 0.27858(15) 0.6113(3) 0.38749(11) 0.0295(8) Uani 1 1 d . . .
H20 H 0.2967 0.6018 0.4158 0.035 Uiso 1 1 calc R . .
C21 C 0.32174(13) 0.4360(3) 0.36838(11) 0.0257(7) Uani 1 1 d . . .
C22 C 0.21574(14) 0.0943(3) 0.31676(12) 0.0331(8) Uani 1 1 d . . .
H22 H 0.2303 0.0296 0.3086 0.040 Uiso 1 1 calc R . .
C23 C 0.20767(16) 0.2590(3) 0.33506(14) 0.0382(9) Uani 1 1 d . . .
H23 H 0.2162 0.3310 0.3420 0.046 Uiso 1 1 calc R . .
C24 C 0.15771(17) 0.2137(3) 0.33349(15) 0.0427(10) Uani 1 1 d . . .
H24 H 0.1259 0.2474 0.3393 0.051 Uiso 1 1 calc R . .
C25 C 0.12107(14) 0.0261(3) 0.31897(12) 0.0327(8) Uani 1 1 d . . .
C26 C 0.08345(16) 0.0335(4) 0.34687(14) 0.0439(10) Uani 1 1 d . . .
H26 H 0.0856 0.0906 0.3663 0.053 Uiso 1 1 calc R . .
C27 C 0.11892(14) -0.0595(3) 0.29081(12) 0.0350(9) Uani 1 1 d . . .
H27 H 0.1448 -0.0651 0.2727 0.042 Uiso 1 1 calc R . .
C28 C 0.40224(15) 0.1227(3) 0.40541(11) 0.0335(8) Uani 1 1 d . . .
H28 H 0.4243 0.1845 0.4084 0.040 Uiso 1 1 calc R . .
C29 C 0.3385(2) 0.0086(4) 0.38217(18) 0.0700(18) Uani 1 1 d . . .
H29 H 0.3074 -0.0233 0.3657 0.084 Uiso 1 1 calc R . .
C30 C 0.3717(2) -0.0386(4) 0.41602(17) 0.0693(17) Uani 1 1 d . . .
H30 H 0.3677 -0.1075 0.4270 0.083 Uiso 1 1 calc R . .
C31 C 0.45732(16) 0.0170(3) 0.46618(12) 0.0354(9) Uani 1 1 d . . .
C32 C 0.4822(2) -0.0817(4) 0.47166(14) 0.0542(12) Uani 1 1 d . . .
H32 H 0.4702 -0.1376 0.4525 0.065 Uiso 1 1 calc R . .
C33 C 0.4745(2) 0.0991(4) 0.49429(14) 0.0512(12) Uani 1 1 d . . .
H33 H 0.4573 0.1664 0.4906 0.061 Uiso 1 1 calc R . .
C34 C 0.38878(15) 0.3800(3) 0.50148(12) 0.0358(9) Uani 1 1 d . . .
H34 H 0.3725 0.4146 0.4762 0.043 Uiso 1 1 calc R . .
C35 C 0.44698(16) 0.3295(4) 0.55643(13) 0.0398(9) Uani 1 1 d . . .
H35 H 0.4795 0.3233 0.5765 0.048 Uiso 1 1 calc R . .
C36 C 0.39969(17) 0.2756(4) 0.55840(13) 0.0420(10) Uani 1 1 d . . .
H36 H 0.3936 0.2264 0.5794 0.050 Uiso 1 1 calc R . .
C37 C 0.30497(15) 0.2775(3) 0.51101(13) 0.0353(9) Uani 1 1 d . . .
C38 C 0.28035(17) 0.2741(4) 0.46851(13) 0.0456(11) Uani 1 1 d . . .
H38 H 0.3008 0.2906 0.4472 0.055 Uiso 1 1 calc R . .
C39 C 0.27477(17) 0.2537(4) 0.54279(13) 0.0470(11) Uani 1 1 d . . .
H39 H 0.2915 0.2564 0.5716 0.056 Uiso 1 1 calc R . .
C40 C -0.05582(14) -0.1859(3) 0.32215(12) 0.0322(8) Uani 1 1 d . . .
H40 H -0.0677 -0.1191 0.3306 0.039 Uiso 1 1 calc R . .
C41 C -0.05382(17) -0.3521(4) 0.30464(15) 0.0444(10) Uani 1 1 d . . .
H41 H -0.0649 -0.4233 0.2987 0.053 Uiso 1 1 calc R . .
C42 C -0.00282(17) -0.3131(4) 0.30345(15) 0.0432(10) Uani 1 1 d . . .
H42 H 0.0270 -0.3512 0.2964 0.052 Uiso 1 1 calc R . .
C43 C 0.03930(14) -0.1289(3) 0.31670(12) 0.0335(9) Uani 1 1 d . . .
C44 C 0.07789(14) -0.1376(3) 0.28961(12) 0.0351(9) Uani 1 1 d . . .
H44 H 0.0763 -0.1957 0.2707 0.042 Uiso 1 1 calc R . .
C45 C 0.04269(16) -0.0445(4) 0.34558(14) 0.0434(10) Uani 1 1 d . . .
H45 H 0.0175 -0.0399 0.3643 0.052 Uiso 1 1 calc R . .
Co1 Co 0.32951(2) 0.21203(4) 0.32262(2) 0.02197(16) Uani 1 1 d . . .
Co2 Co 0.5000 0.5000 0.5000 0.02546(19) Uani 1 2 d S T P
N1 N 0.28040(13) 0.7882(2) 0.44448(9) 0.0308(7) Uani 1 1 d . . .
N2 N 0.24441(12) 0.1840(3) 0.32505(10) 0.0314(7) Uani 1 1 d . . .
N3 N 0.16288(12) 0.1074(3) 0.32157(10) 0.0332(7) Uani 1 1 d . . .
N4 N 0.35751(12) 0.1101(3) 0.37576(10) 0.0355(8) Uani 1 1 d . . .
N5 N 0.41210(13) 0.0351(3) 0.43082(10) 0.0381(8) Uani 1 1 d . . .
N7 N -0.00389(12) -0.2057(3) 0.31475(10) 0.0332(7) Uani 1 1 d . . .
N8 N 0.44050(12) 0.3950(3) 0.52063(10) 0.0332(7) Uani 1 1 d . . .
N9 N 0.36225(12) 0.3086(3) 0.52286(10) 0.0340(7) Uani 1 1 d . . .
O1 O 0.32385(11) 0.3694(2) 0.33868(8) 0.0383(6) Uani 1 1 d . . .
O2 O 0.34734(12) 0.4278(2) 0.40592(9) 0.0431(7) Uani 1 1 d . . .
O3 O 0.19407(12) 0.7589(2) 0.24471(8) 0.0423(7) Uani 1 1 d . . .
O4 O 0.18654(11) 0.5848(2) 0.23078(8) 0.0370(6) Uani 1 1 d . . .
O5 O 0.45221(10) 0.6310(2) 0.51204(8) 0.0383(6) Uani 1 1 d . . .
O6 O 0.49719(12) 0.6881(3) 0.57593(9) 0.0494(8) Uani 1 1 d . . .
O7 O 0.4096(4) 0.9669(7) 0.6523(2) 0.239(6) Uani 1 1 d . . .
H7A H 0.4041 1.0045 0.6726 0.287 Uiso 1 1 calc GR . .
O8 O 0.35207(17) 1.0785(3) 0.61641(11) 0.0739(11) Uani 1 1 d . . .
O1W O 0.54362(12) 0.5032(3) 0.56628(9) 0.0383(7) Uani 1 1 d . . .
H1WA H 0.5299(18) 0.574(4) 0.5728(14) 0.046 Uiso 1 1 d R . .
H1WB H 0.573(2) 0.514(4) 0.5733(16) 0.046 Uiso 1 1 d R . .
N6 N -0.08695(12) -0.2716(2) 0.31591(10) 0.0304(7) Uani 1 1 d . . .
O2W O 0.4116(4) 1.0760(7) 0.7247(2) 0.179(3) Uani 1 1 d . . .
O3W O 0.1791(6) 0.3637(10) 0.2358(4) 0.106(4) Uani 0.5 1 d . . .
O3WA O 0.2121(6) 0.3764(10) 0.2158(4) 0.124(5) Uani 0.5 1 d . . .
O4W O 0.0636(6) 0.2207(11) 0.1825(5) 0.112(4) Uiso 0.4 1 d . . .
O4WA O -0.0206(6) 0.2927(13) 0.1708(5) 0.120(5) Uiso 0.4 1 d . . .
O4WB O -0.0131(13) 0.255(3) 0.1987(12) 0.129(10) Uiso 0.2 1 d . . .

loop_
_atom_site_aniso_label
_atom_site_aniso_U_11
_atom_site_aniso_U_22
_atom_site_aniso_U_33
_atom_site_aniso_U_23
_atom_site_aniso_U_13
_atom_site_aniso_U_12
C1 0.037(2) 0.032(2) 0.0252(18) 0.0010(15) 0.0033(15) 0.0052(16)
C2 0.042(2) 0.049(3) 0.034(2) -0.0049(18) -0.0063(17) 0.0136(19)
C3 0.054(3) 0.062(3) 0.050(3) -0.016(2) -0.007(2) 0.032(2)
C4 0.059(3) 0.054(3) 0.039(2) -0.021(2) -0.006(2) 0.026(2)
C5 0.042(2) 0.030(2) 0.033(2) -0.0049(16) -0.0003(17) 0.0074(17)
C6 0.042(2) 0.031(2) 0.0277(19) -0.0054(15) 0.0004(16) 0.0051(17)
C7 0.049(2) 0.035(2) 0.036(2) -0.0083(17) -0.0019(18) 0.0147(18)
C8 0.065(3) 0.041(3) 0.037(2) -0.0142(19) -0.010(2) 0.016(2)
C9 0.048(2) 0.040(2) 0.040(2) -0.0118(19) -0.0139(19) 0.009(2)
C10 0.037(2) 0.031(2) 0.033(2) -0.0060(16) -0.0005(16) 0.0054(16)
C11 0.041(2) 0.033(2) 0.0293(19) -0.0098(16) 0.0024(17) 0.0049(17)
C12 0.0309(19) 0.033(2) 0.035(2) -0.0039(16) 0.0014(16) 0.0004(16)
C13 0.098(4) 0.062(4) 0.053(3) -0.028(3) -0.032(3) 0.044(3)
C14 0.0335(19) 0.033(2) 0.0227(17) -0.0007(14) 0.0003(15) 0.0040(15)
C15 0.036(2) 0.034(2) 0.0288(19) 0.0043(15) 0.0019(16) 0.0115(16)
C16 0.0326(19) 0.038(2) 0.0224(18) 0.0011(15) 0.0000(15) 0.0043(16)
C17 0.0299(19) 0.044(2) 0.0244(18) 0.0012(17) 0.0024(15) 0.0110(17)
C18 0.0336(19) 0.032(2) 0.0230(18) -0.0039(15) -0.0017(15) 0.0017(16)
C19 0.0276(18) 0.0276(19) 0.0231(17) 0.0007(14) -0.0009(14) 0.0000(14)
C20 0.0330(19) 0.032(2) 0.0211(17) 0.0007(14) -0.0023(14) 0.0015(15)
C21 0.0246(17) 0.0237(18) 0.0263(18) 0.0007(14) -0.0019(14) -0.0053(14)
C22 0.0250(18) 0.033(2) 0.042(2) -0.0028(16) 0.0074(16) -0.0002(16)
C23 0.032(2) 0.031(2) 0.052(2) -0.0084(18) 0.0104(18) -0.0029(17)
C24 0.032(2) 0.041(3) 0.058(3) -0.0077(19) 0.017(2) 0.0009(17)
C25 0.0201(17) 0.039(2) 0.038(2) 0.0002(17) 0.0029(15) -0.0046(15)
C26 0.033(2) 0.050(3) 0.052(3) -0.016(2) 0.0152(19) -0.0127(19)
C27 0.0244(18) 0.044(2) 0.038(2) -0.0044(18) 0.0087(16) -0.0032(16)
C28 0.0297(19) 0.038(2) 0.0289(19) 0.0064(16) -0.0058(15) -0.0044(16)
C29 0.051(3) 0.065(3) 0.078(4) 0.037(3) -0.032(3) -0.032(3)
C30 0.060(3) 0.060(3) 0.071(3) 0.042(3) -0.031(3) -0.031(3)
C31 0.033(2) 0.045(2) 0.0244(19) 0.0094(16) -0.0050(15) -0.0033(17)
C32 0.063(3) 0.048(3) 0.041(3) -0.005(2) -0.019(2) 0.008(2)
C33 0.060(3) 0.046(3) 0.040(2) 0.003(2) -0.013(2) 0.017(2)
C34 0.0291(19) 0.045(2) 0.031(2) 0.0065(17) 0.0009(15) -0.0048(17)
C35 0.030(2) 0.051(3) 0.034(2) 0.0038(19) -0.0036(16) -0.0018(18)
C36 0.039(2) 0.051(3) 0.034(2) 0.0101(18) 0.0016(18) -0.0067(19)
C37 0.0293(19) 0.039(2) 0.036(2) -0.0003(17) 0.0016(16) -0.0092(16)
C38 0.038(2) 0.070(3) 0.028(2) 0.002(2) 0.0050(17) -0.015(2)
C39 0.037(2) 0.074(3) 0.028(2) 0.006(2) 0.0006(17) -0.013(2)
C40 0.0247(18) 0.036(2) 0.036(2) -0.0022(16) 0.0068(15) -0.0036(16)
C41 0.038(2) 0.032(2) 0.065(3) 0.000(2) 0.014(2) -0.0062(18)
C42 0.034(2) 0.039(2) 0.059(3) -0.001(2) 0.014(2) 0.0031(18)
C43 0.0238(18) 0.043(2) 0.033(2) 0.0004(17) 0.0027(15) -0.0064(16)
C44 0.0267(18) 0.039(2) 0.039(2) -0.0060(17) 0.0054(16) -0.0047(16)
C45 0.034(2) 0.055(3) 0.046(2) -0.015(2) 0.0193(18) -0.0135(19)
Co1 0.0208(3) 0.0236(3) 0.0198(3) 0.00063(17) -0.00104(18) -0.00345(17)
Co2 0.0192(3) 0.0311(4) 0.0247(4) -0.0035(3) 0.0003(3) 0.0010(3)
N1 0.0351(17) 0.0308(17) 0.0250(16) -0.0038(12) 0.0011(13) 0.0049(13)
N2 0.0253(15) 0.0327(17) 0.0359(17) -0.0020(13) 0.0047(13) -0.0032(13)
N3 0.0219(15) 0.0359(18) 0.0423(18) -0.0038(14) 0.0072(13) -0.0046(13)
N4 0.0304(16) 0.0406(19) 0.0319(17) 0.0110(14) -0.0047(13) -0.0066(14)
N5 0.0317(17) 0.049(2) 0.0290(17) 0.0146(15) -0.0082(13) -0.0063(15)
N7 0.0242(15) 0.0380(19) 0.0370(17) -0.0007(14) 0.0045(13) -0.0069(13)
N8 0.0269(16) 0.0393(19) 0.0320(17) -0.0017(14) 0.0017(13) -0.0031(13)
N9 0.0263(16) 0.045(2) 0.0298(16) -0.0003(14) 0.0023(13) -0.0078(14)
O1 0.0469(16) 0.0285(14) 0.0370(15) -0.0071(12) 0.0006(12) 0.0061(12)
O2 0.0459(16) 0.0430(17) 0.0338(15) 0.0029(12) -0.0110(12) 0.0092(13)
O3 0.0563(18) 0.0422(17) 0.0244(13) 0.0040(12) -0.0036(12) 0.0148(14)
O4 0.0386(14) 0.0438(16) 0.0250(13) -0.0016(12) -0.0043(11) 0.0030(12)
O5 0.0342(14) 0.0422(16) 0.0355(14) -0.0105(12) -0.0014(11) 0.0125(12)
O6 0.0427(17) 0.0522(19) 0.0452(17) -0.0138(14) -0.0143(14) 0.0137(14)
O7 0.300(9) 0.208(7) 0.140(5) -0.127(5) -0.148(6) 0.198(7)
O8 0.104(3) 0.056(2) 0.055(2) -0.0202(17) -0.005(2) 0.029(2)
O1W 0.0303(14) 0.0462(18) 0.0352(15) -0.0034(12) -0.0025(12) 0.0030(13)
N6 0.0251(15) 0.0319(18) 0.0336(17) 0.0007(13) 0.0042(13) -0.0028(13)
O2W 0.247(9) 0.170(7) 0.102(5) -0.021(4) -0.021(5) 0.050(6)
O3W 0.142(11) 0.093(8) 0.078(7) 0.010(6) 0.004(6) -0.018(7)
O3WA 0.188(14) 0.084(8) 0.082(8) -0.010(6) -0.024(8) 0.038(9)

loop_
_atom_type_symbol
_atom_type_description
_atom_type_scat_dispersion_real
_atom_type_scat_dispersion_imag
_atom_type_scat_source
C C 0.0033 0.0016 'International Tables Vol C Tables 4.2.6.8 and 6.1.1.4'
H H 0.0000 0.0000 'International Tables Vol C Tables 4.2.6.8 and 6.1.1.4'
Co Co 0.3494 0.9721 'International Tables Vol C Tables 4.2.6.8 and 6.1.1.4'
N N 0.0061 0.0033 'International Tables Vol C Tables 4.2.6.8 and 6.1.1.4'
O O 0.0106 0.0060 'International Tables Vol C Tables 4.2.6.8 and 6.1.1.4'

loop_
_geom_angle_atom_site_label_1
_geom_angle_atom_site_label_2
_geom_angle_atom_site_label_3
_geom_angle
_geom_angle_site_symmetry_1
_geom_angle_site_symmetry_3
C2 C1 C14 122.4(3) . .
N1 C1 C2 121.5(3) . .
N1 C1 C14 116.0(3) . .
C1 C2 H2 120.8 . .
C1 C2 C3 118.4(4) . .
C3 C2 H2 120.8 . .
C2 C3 H3 120.2 . .
C4 C3 C2 119.7(4) . .
C4 C3 H3 120.2 . .
C3 C4 H4 120.3 . .
C3 C4 C5 119.4(4) . .
C5 C4 H4 120.3 . .
C4 C5 C6 123.5(3) . .
N1 C5 C4 120.9(3) . .
N1 C5 C6 115.6(3) . .
C7 C6 C5 122.8(3) . .
C7 C6 C11 117.9(3) . .
C11 C6 C5 119.3(3) . .
C6 C7 H7 119.6 . .
C8 C7 C6 120.9(4) . .
C8 C7 H7 119.6 . .
C7 C8 C9 120.2(4) . .
C7 C8 C13 118.1(4) . .
C9 C8 C13 121.7(4) . .
C8 C9 H9 120.0 . .
C10 C9 C8 120.0(4) . .
C10 C9 H9 120.0 . .
C9 C10 C11 119.4(4) . .
C9 C10 C12 120.2(3) . .
C11 C10 C12 120.4(3) . .
C6 C11 H11 119.2 . .
C10 C11 C6 121.7(3) . .
C10 C11 H11 119.2 . .
O5 C12 C10 116.8(3) . .
O5 C12 O6 125.6(4) . .
O6 C12 C10 117.6(3) . .
O7 C13 C8 113.8(4) . .
O8 C13 C8 125.2(4) . .
O8 C13 O7 121.0(5) . .
C15 C14 C1 121.1(3) . .
C20 C14 C1 120.5(3) . .
C20 C14 C15 118.4(3) . .
C14 C15 H15 119.3 . .
C16 C15 C14 121.3(3) . .
C16 C15 H15 119.3 . .
C15 C16 C17 119.5(3) . .
C15 C16 C18 119.6(3) . .
C18 C16 C17 120.8(3) . .
O3 C17 C16 118.2(3) . .
O3 C17 O4 120.7(3) . .
O4 C17 C16 121.1(4) . .
C16 C18 H18 119.9 . .
C19 C18 C16 120.2(3) . .
C19 C18 H18 119.9 . .
C18 C19 C20 119.1(3) . .
C18 C19 C21 120.1(3) . .
C20 C19 C21 120.8(3) . .
C14 C20 C19 121.3(3) . .
C14 C20 H20 119.3 . .
C19 C20 H20 119.3 . .
O1 C21 C19 116.1(3) . .
O2 C21 C19 118.6(3) . .
O2 C21 O1 125.3(3) . .
N2 C22 H22 124.1 . .
N2 C22 N3 111.7(3) . .
N3 C22 H22 124.1 . .
C24 C23 H23 124.9 . .
C24 C23 N2 110.2(4) . .
N2 C23 H23 124.9 . .
C23 C24 H24 126.9 . .
C23 C24 N3 106.2(3) . .
N3 C24 H24 126.9 . .
C26 C25 N3 118.0(4) . .
C27 C25 C26 120.5(4) . .
C27 C25 N3 121.4(3) . .
C25 C26 H26 120.2 . .
C45 C26 C25 119.6(4) . .
C45 C26 H26 120.2 . .
C25 C27 H27 120.2 . .
C25 C27 C44 119.6(3) . .
C44 C27 H27 120.2 . .
N4 C28 H28 124.2 . .
N4 C28 N5 111.6(3) . .
N5 C28 H28 124.2 . .
C30 C29 H29 125.1 . .
C30 C29 N4 109.9(4) . .
N4 C29 H29 125.1 . .
C29 C30 H30 126.9 . .
C29 C30 N5 106.2(4) . .
N5 C30 H30 126.9 . .
C32 C31 C33 120.3(4) . .
C32 C31 N5 120.2(4) . .
C33 C31 N5 119.6(4) . .
C31 C32 H32 120.0 . .
C31 C32 C33 120.1(4) . 5_656
C33 C32 H32 120.0 5_656 .
C31 C33 C32 119.7(4) . 5_656
C31 C33 H33 120.2 . .
C32 C33 H33 120.2 5_656 .
N8 C34 H34 124.0 . .
N8 C34 N9 112.0(3) . .
N9 C34 H34 124.0 . .
C36 C35 H35 124.6 . .
C36 C35 N8 110.8(3) . .
N8 C35 H35 124.6 . .
C35 C36 H36 127.2 . .
C35 C36 N9 105.7(3) . .
N9 C36 H36 127.2 . .
C38 C37 C39 120.3(4) . .
C38 C37 N9 120.1(4) . .
C39 C37 N9 119.6(3) . .
C37 C38 H38 120.0 . .
C37 C38 C39 120.0(4) . 7_556
C39 C38 H38 120.0 7_556 .
C37 C39 H39 120.2 . .
C38 C39 C37 119.6(4) 7_556 .
C38 C39 H39 120.2 7_556 .
N7 C40 H40 124.1 . .
N6 C40 H40 124.1 . .
N6 C40 N7 111.8(3) . .
C42 C41 H41 124.9 . .
C42 C41 N6 110.2(4) . .
N6 C41 H41 124.9 . .
C41 C42 H42 127.0 . .
C41 C42 N7 106.0(4) . .
N7 C42 H42 127.0 . .
C44 C43 N7 120.6(4) . .
C45 C43 C44 120.0(3) . .
C45 C43 N7 119.5(3) . .
C27 C44 H44 120.0 . .
C43 C44 C27 120.0(4) . .
C43 C44 H44 120.0 . .
C26 C45 H45 119.9 . .
C43 C45 C26 120.2(4) . .
C43 C45 H45 119.9 . .
N2 Co1 O3 89.30(11) . 4_545
N2 Co1 O4 82.80(11) . 4_545
N4 Co1 N2 93.22(12) . .
N4 Co1 O3 157.71(13) . 4_545
N4 Co1 O4 99.48(12) . 4_545
O1 Co1 N2 92.01(12) . .
O1 Co1 N4 113.66(12) . .
O1 Co1 O3 88.35(11) . 4_545
O1 Co1 O4 146.71(10) . 4_545
O1 Co1 N6 92.59(12) . 3
O3 Co1 O4 58.84(10) 4_545 4_545
N6 Co1 N2 174.72(12) 3 .
N6 Co1 N4 87.32(12) 3 .
N6 Co1 O3 88.24(11) 3 4_545
N6 Co1 O4 91.92(11) 3 4_545
N8 Co2 O1W 87.89(11) . .
N8 Co2 O1W 87.89(11) 5_666 5_666
N8 Co2 O1W 92.11(11) . 5_666
N8 Co2 O1W 92.11(11) 5_666 .
O5 Co2 N8 91.29(12) . 5_666
O5 Co2 N8 91.29(12) 5_666 .
O5 Co2 N8 88.71(12) 5_666 5_666
O5 Co2 N8 88.71(12) . .
O5 Co2 O1W 90.36(11) . .
O5 Co2 O1W 90.36(11) 5_666 5_666
O5 Co2 O1W 89.64(11) 5_666 .
O5 Co2 O1W 89.64(11) . 5_666
C5 N1 C1 120.1(3) . .
C22 N2 C23 105.4(3) . .
C22 N2 Co1 128.5(3) . .
C23 N2 Co1 126.1(3) . .
C22 N3 C24 106.5(3) . .
C22 N3 C25 127.5(3) . .
C24 N3 C25 125.8(3) . .
C28 N4 C29 105.4(3) . .
C28 N4 Co1 127.3(3) . .
C29 N4 Co1 126.4(3) . .
C28 N5 C30 106.9(3) . .
C28 N5 C31 128.2(3) . .
C30 N5 C31 124.9(3) . .
C40 N7 C42 106.3(3) . .
C40 N7 C43 126.2(3) . .
C42 N7 C43 127.5(3) . .
C34 N8 C35 104.7(3) . .
C34 N8 Co2 126.8(3) . .
C35 N8 Co2 128.4(2) . .
C34 N9 C36 106.9(3) . .
C34 N9 C37 125.5(3) . .
C36 N9 C37 127.6(3) . .
C21 O1 Co1 146.3(3) . .
C17 O3 Co1 92.5(2) . 4
C17 O4 Co1 87.5(2) . 4
C12 O5 Co2 129.2(2) . .
C13 O7 H7A 109.5 . .
Co2 O1W H1WA 95(3) . .
Co2 O1W H1WB 126(4) . .
H1WA O1W H1WB 97(5) . .
C40 N6 C41 105.7(3) . .
C40 N6 Co1 128.2(3) . 3_445
C41 N6 Co1 126.1(3) . 3_445

loop_
_geom_bond_atom_site_label_1
_geom_bond_atom_site_label_2
_geom_bond_distance
_geom_bond_site_symmetry_2
C1 C2 1.382(5) .
C1 C14 1.483(5) .
C1 N1 1.345(5) .
C2 H2 0.9300 .
C2 C3 1.391(6) .
C3 H3 0.9300 .
C3 C4 1.368(6) .
C4 H4 0.9300 .
C4 C5 1.391(6) .
C5 C6 1.483(5) .
C5 N1 1.336(5) .
C6 C7 1.395(5) .
C6 C11 1.398(5) .
C7 H7 0.9300 .
C7 C8 1.382(5) .
C8 C9 1.394(6) .
C8 C13 1.484(6) .
C9 H9 0.9300 .
C9 C10 1.380(5) .
C10 C11 1.386(5) .
C10 C12 1.508(5) .
C11 H11 0.9300 .
C12 O5 1.253(5) .
C12 O6 1.256(4) .
C13 O7 1.301(7) .
C13 O8 1.163(6) .
C14 C15 1.394(5) .
C14 C20 1.392(5) .
C15 H15 0.9300 .
C15 C16 1.382(5) .
C16 C17 1.494(5) .
C16 C18 1.401(5) .
C17 O3 1.260(5) .
C17 O4 1.265(5) .
C18 H18 0.9300 .
C18 C19 1.390(5) .
C19 C20 1.399(5) .
C19 C21 1.510(5) .
C20 H20 0.9300 .
C21 O1 1.254(4) .
C21 O2 1.242(4) .
C22 H22 0.9300 .
C22 N2 1.313(5) .
C22 N3 1.342(5) .
C23 H23 0.9300 .
C23 C24 1.340(6) .
C23 N2 1.367(5) .
C24 H24 0.9300 .
C24 N3 1.378(5) .
C25 C26 1.388(5) .
C25 C27 1.375(6) .
C25 N3 1.427(5) .
C26 H26 0.9300 .
C26 C45 1.383(6) .
C27 H27 0.9300 .
C27 C44 1.389(5) .
C28 H28 0.9300 .
C28 N4 1.317(4) .
C28 N5 1.341(5) .
C29 H29 0.9300 .
C29 C30 1.353(6) .
C29 N4 1.365(6) .
C30 H30 0.9300 .
C30 N5 1.365(6) .
C31 C32 1.361(6) .
C31 C33 1.362(6) .
C31 N5 1.443(4) .
C32 H32 0.9300 .
C32 C33 1.385(6) 5_656
C33 C32 1.385(6) 5_656
C33 H33 0.9300 .
C34 H34 0.9300 .
C34 N8 1.317(5) .
C34 N9 1.347(5) .
C35 H35 0.9300 .
C35 C36 1.349(6) .
C35 N8 1.375(5) .
C36 H36 0.9300 .
C36 N9 1.377(5) .
C37 C38 1.369(6) .
C37 C39 1.381(6) .
C37 N9 1.440(5) .
C38 H38 0.9300 .
C38 C39 1.379(6) 7_556
C39 C38 1.378(6) 7_556
C39 H39 0.9300 .
C40 H40 0.9300 .
C40 N7 1.358(5) .
C40 N6 1.300(5) .
C41 H41 0.9300 .
C41 C42 1.347(6) .
C41 N6 1.370(5) .
C42 H42 0.9300 .
C42 N7 1.375(5) .
C43 C44 1.389(5) .
C43 C45 1.377(6) .
C43 N7 1.415(5) .
C44 H44 0.9300 .
C45 H45 0.9300 .
Co1 N2 2.131(3) .
Co1 N4 2.110(3) .
Co1 O1 2.019(3) .
Co1 O3 2.178(3) 4_545
Co1 O4 2.286(3) 4_545
Co1 N6 2.107(3) 3
Co2 N8 2.139(3) 5_666
Co2 N8 2.139(3) .
Co2 O5 2.072(3) .
Co2 O5 2.072(3) 5_666
Co2 O1W 2.172(3) 5_666
Co2 O1W 2.172(3) .
O3 Co1 2.178(3) 4
O4 Co1 2.286(3) 4
O7 H7A 0.8200 .
O1W H1WA 0.97(5) .
O1W H1WB 0.72(5) .
N6 Co1 2.107(3) 3_445
O3W O3WA 1.124(16) .
O4WA O4WB 0.99(3) .
